data_7238833
loop_
_publ_author_name
'Goswami, Pramod Kumar'
'Singh, Monika'
'Thaimattam, Ram'
'Ramanan, Arunachalam'

_publ_section_title
;
 Extending the supramolecular synthon concept in flexible
 polyaminocarboxylate based coordination polymers
;
_journal_issue 45
_journal_name_full CrystEngComm
_journal_page_first 9787
_journal_paper_doi 10.1039/c3ce41067f
_journal_volume 15
_journal_year 2013
_chemical_formula_moiety 'C15 H14 Mg2 N6 O13 '
_chemical_formula_sum 'C15 H14 Mg2 N6 O13'
_chemical_formula_weight 534.94
_space_group_IT_number 2
_space_group_name_Hall '-P 1'
_space_group_name_H-M_alt 'P -1'
_symmetry_cell_setting triclinic
_symmetry_space_group_name_Hall '-P 1'
_symmetry_space_group_name_H-M 'P -1'
_atom_sites_solution_hydrogens geom
_atom_sites_solution_primary direct
_atom_sites_solution_secondary difmap
_audit_creation_method 'SHELXTL-NT2000 ver.6.12'
_cell_angle_alpha 80.696(5)
_cell_angle_beta 84.700(5)
_cell_angle_gamma 86.105(6)
_cell_formula_units_Z 2
_cell_length_a 5.3371(16)
_cell_length_b 10.693(3)
_cell_length_c 18.670(6)
_cell_measurement_reflns_used 2406
_cell_measurement_temperature 298(2)
_cell_measurement_theta_max 25.40
_cell_measurement_theta_min 2.22
_cell_volume 1045.5(5)
_computing_cell_refinement 'Bruker SMART'
_computing_data_collection 'Bruker SMART'
_computing_data_reduction 'Bruker SAINT'
_computing_molecular_graphics 'Bruker SHELXTL'
_computing_publication_material 'Bruker SHELXTL'
_computing_structure_refinement 'SHELXL-97 (Sheldrick, 1997)'
_computing_structure_solution 'SHELXS-97 (Sheldrick, 1990)'
_diffrn_ambient_temperature 298(2)
_diffrn_measured_fraction_theta_full 0.998
_diffrn_measured_fraction_theta_max 0.998
_diffrn_measurement_device_type 'CCD area detector'
_diffrn_measurement_method 'phi and omega scans'
_diffrn_radiation_monochromator graphite
_diffrn_radiation_source 'fine-focus sealed tube'
_diffrn_radiation_type MoK\a
_diffrn_radiation_wavelength 0.71073
_diffrn_reflns_av_R_equivalents 0.0344
_diffrn_reflns_av_sigmaI/netI 0.0424
_diffrn_reflns_limit_h_max 6
_diffrn_reflns_limit_h_min -6
_diffrn_reflns_limit_k_max 12
_diffrn_reflns_limit_k_min -12
_diffrn_reflns_limit_l_max 22
_diffrn_reflns_limit_l_min -22
_diffrn_reflns_number 10121
_diffrn_reflns_theta_full 25.00
_diffrn_reflns_theta_max 25.00
_diffrn_reflns_theta_min 1.93
_exptl_absorpt_coefficient_mu 0.201
_exptl_absorpt_correction_T_max 0.942
_exptl_absorpt_correction_T_min 0.919
_exptl_absorpt_correction_type multi-scan
_exptl_absorpt_process_details '(SADABS; Bruker, 2000)'
_exptl_crystal_colour white
_exptl_crystal_density_diffrn 1.699
_exptl_crystal_density_method 'not measured'
_exptl_crystal_description block
_exptl_crystal_F_000 548
_exptl_crystal_size_max 0.422
_exptl_crystal_size_mid 0.351
_exptl_crystal_size_min 0.295
_refine_diff_density_max 0.588
_refine_diff_density_min -0.376
_refine_diff_density_rms 0.077
_refine_ls_extinction_method none
_refine_ls_goodness_of_fit_ref 1.211
_refine_ls_hydrogen_treatment mixed
_refine_ls_matrix_type full
_refine_ls_number_parameters 334
_refine_ls_number_reflns 3693
_refine_ls_number_restraints 0
_refine_ls_restrained_S_all 1.211
_refine_ls_R_factor_all 0.0873
_refine_ls_R_factor_gt 0.0759
_refine_ls_shift/su_max 0.008
_refine_ls_shift/su_mean 0.001
_refine_ls_structure_factor_coef Fsqd
_refine_ls_weighting_details 'calc w=1/[\s^2^(Fo^2^)+(0.0611P)^2^+1.7169P] where P=(Fo^2^+2Fc^2^)/3'
_refine_ls_weighting_scheme calc
_refine_ls_wR_factor_gt 0.1642
_refine_ls_wR_factor_ref 0.1703
_reflns_number_gt 3266
_reflns_number_total 3693
_reflns_threshold_expression >2sigma(I)
_cod_data_source_file c3ce41067f.txt
_cod_data_source_block Solid2
_cod_depositor_comments
;
The following automatic conversions were performed:

data item '_symmetry_cell_setting' value 'Triclinic' was changed to
'triclinic' in accordance with the
/home/saulius/struct/COD-crude-data/automatic-downloads/DataCite-retrospective/RSC/depositions/lib/dictionaries/cif_core.dic
dictionary named 'cif_core.dic' version 2.4.2 last updated on
2011-04-26.

Automatic conversion script
Id: cif_fix_values 6909 2019-04-08 15:41:33Z antanas 
;
_cod_original_sg_symbol_H-M P-1
_cod_original_formula_sum 'C15 H14 Mg2 N6 O13 '
_cod_database_code 7238833

loop_
_symmetry_equiv_pos_as_xyz
'x, y, z'
'-x, -y, -z'

loop_
_atom_site_label
_atom_site_type_symbol
_atom_site_fract_x
_atom_site_fract_y
_atom_site_fract_z
_atom_site_U_iso_or_equiv
_atom_site_adp_type
_atom_site_occupancy
_atom_site_symmetry_multiplicity
_atom_site_calc_flag
_atom_site_refinement_flags
Mg1 Mg 0.5663(3) 0.66549(15) 0.01494(9) 0.0410(4) Uani 1 1 d .
Mg2 Mg 0.0236(3) -0.34216(18) 0.53575(10) 0.0522(5) Uani 1 1 d .
O1 O 0.1861(5) 0.7211(3) -0.03853(15) 0.0308(7) Uani 1 1 d .
O2 O 0.9545(5) 0.5918(3) 0.06479(15) 0.0339(7) Uani 1 1 d .
O3 O 0.3527(6) 0.7337(3) 0.12515(18) 0.0433(8) Uani 1 1 d .
O4 O 0.3170(5) 0.4762(3) 0.07432(14) 0.0287(6) Uani 1 1 d .
O5 O 0.1946(5) -0.0700(3) 0.44733(16) 0.0342(7) Uani 1 1 d .
O6 O 0.2504(7) -0.2655(3) 0.42359(17) 0.0437(8) Uani 1 1 d .
O7 O 0.4015(6) -0.2923(3) 0.57908(17) 0.0395(8) Uani 1 1 d .
O8 O -0.2963(5) -0.1580(3) 0.55592(15) 0.0323(7) Uani 1 1 d .
O9 O -0.0665(6) -0.4876(3) 0.64993(18) 0.0467(9) Uani 1 1 d .
O10 O -0.3949(7) -0.6090(3) 0.6764(2) 0.0533(10) Uani 1 1 d .
O11 O -0.2550(6) -0.4333(3) 0.47005(18) 0.0448(8) Uani 1 1 d .
O12 O 0.3452(6) 0.9267(3) 0.06575(16) 0.0344(7) Uani 1 1 d .
O13 O 0.8363(5) 0.8453(3) -0.03796(15) 0.0293(7) Uani 1 1 d .
N1 N 0.1855(6) 0.3866(3) 0.22056(16) 0.0217(7) Uani 1 1 d .
N2 N 0.0603(6) 0.1972(3) 0.19682(16) 0.0224(7) Uani 1 1 d .
N3 N -0.0276(6) 0.0077(3) 0.16747(16) 0.0223(7) Uani 1 1 d .
N4 N 0.2625(6) 0.0039(3) 0.25281(16) 0.0234(7) Uani 1 1 d .
N5 N 0.5476(6) 0.0186(3) 0.33717(16) 0.0225(7) Uani 1 1 d .
N6 N 0.3832(6) 0.2041(3) 0.27597(16) 0.0227(7) Uani 1 1 d .
C1 C 0.2562(8) 0.8395(4) 0.1182(2) 0.0271(9) Uani 1 1 d .
C2 C 0.1092(7) 0.5081(3) 0.0996(2) 0.0225(8) Uani 1 1 d .
C3 C 0.0010(7) 0.4545(3) 0.1755(2) 0.0246(9) Uani 1 1 d .
H3A H -0.0768 0.5236 0.1990 0.030 Uiso 1 1 calc R
H3B H -0.1297 0.3978 0.1715 0.030 Uiso 1 1 calc R
C4 C 0.3597(7) 0.4613(4) 0.2480(2) 0.0253(9) Uani 1 1 d .
H4A H 0.4136 0.5283 0.2092 0.030 Uiso 1 1 calc R
H4B H 0.5075 0.4075 0.2610 0.030 Uiso 1 1 calc R
C5 C 0.2100(7) 0.2576(3) 0.23162(18) 0.0203(8) Uani 1 1 d .
C6 C 0.1051(7) 0.0706(3) 0.20782(19) 0.0201(8) Uani 1 1 d .
C7 C -0.1946(7) 0.0821(4) 0.1173(2) 0.0241(8) Uani 1 1 d .
H7A H -0.3250 0.1262 0.1450 0.029 Uiso 1 1 calc R
H7B H -0.2762 0.0250 0.0925 0.029 Uiso 1 1 calc R
C8 C 0.0284(8) -0.1269(3) 0.1667(2) 0.0269(9) Uani 1 1 d .
H8A H -0.1171 -0.1622 0.1516 0.032 Uiso 1 1 calc R
H8B H 0.0524 -0.1677 0.2161 0.032 Uiso 1 1 calc R
C9 C 0.3929(7) 0.0767(3) 0.28665(18) 0.0199(8) Uani 1 1 d .
C10 C 0.6824(7) 0.0979(4) 0.3751(2) 0.0260(9) Uani 1 1 d .
H10A H 0.8003 0.1452 0.3400 0.031 Uiso 1 1 calc R
H10B H 0.7802 0.0432 0.4102 0.031 Uiso 1 1 calc R
C11 C 0.5388(7) -0.1166(4) 0.3617(2) 0.0258(9) Uani 1 1 d .
H11A H 0.6901 -0.1467 0.3857 0.031 Uiso 1 1 calc R
H11B H 0.5371 -0.1593 0.3197 0.031 Uiso 1 1 calc R
C12 C 0.3076(8) -0.1518(4) 0.4143(2) 0.0264(9) Uani 1 1 d .
C13 C -0.5213(8) -0.1905(4) 0.5855(2) 0.0267(9) Uani 1 1 d .
C14 C -0.2546(8) -0.5200(4) 0.6872(2) 0.0290(9) Uani 1 1 d .
C15 C 1.0607(7) 0.8214(3) -0.0608(2) 0.0224(8) Uani 1 1 d .
H10 H -0.321(12) -0.651(6) 0.631(4) 0.09(2) Uiso 1 1 d .
H12 H 0.261(13) 1.022(7) 0.059(4) 0.11(2) Uiso 1 1 d .

loop_
_atom_site_aniso_label
_atom_site_aniso_U_11
_atom_site_aniso_U_22
_atom_site_aniso_U_33
_atom_site_aniso_U_23
_atom_site_aniso_U_13
_atom_site_aniso_U_12
Mg1 0.0316(8) 0.0468(9) 0.0441(9) -0.0062(7) -0.0043(7) 0.0014(7)
Mg2 0.0548(11) 0.0579(11) 0.0458(10) -0.0108(8) 0.0004(8) -0.0165(9)
O1 0.0238(15) 0.0314(16) 0.0332(16) 0.0061(12) -0.0045(12) 0.0039(12)
O2 0.0232(15) 0.0376(17) 0.0359(17) 0.0100(13) -0.0064(12) 0.0025(12)
O3 0.054(2) 0.0238(16) 0.051(2) -0.0049(14) -0.0066(16) 0.0097(14)
O4 0.0255(15) 0.0320(15) 0.0264(15) -0.0036(12) 0.0031(12) 0.0049(12)
O5 0.0349(17) 0.0300(16) 0.0372(17) -0.0078(13) 0.0058(13) -0.0050(13)
O6 0.071(2) 0.0263(16) 0.0355(17) -0.0100(13) 0.0062(16) -0.0170(15)
O7 0.0457(19) 0.0290(17) 0.0479(19) -0.0109(14) -0.0106(15) -0.0099(14)
O8 0.0303(16) 0.0324(16) 0.0338(16) -0.0075(13) 0.0037(13) -0.0027(12)
O9 0.047(2) 0.056(2) 0.0414(19) -0.0225(16) 0.0115(16) -0.0169(17)
O10 0.063(2) 0.048(2) 0.057(2) -0.0317(18) 0.0102(18) -0.0264(18)
O11 0.0400(18) 0.0415(19) 0.055(2) -0.0130(16) -0.0083(16) -0.0025(15)
O12 0.0359(17) 0.0271(16) 0.0380(17) -0.0007(13) 0.0022(13) -0.0023(13)
O13 0.0241(15) 0.0279(15) 0.0317(15) 0.0044(12) 0.0010(12) 0.0021(12)
N1 0.0282(17) 0.0170(15) 0.0201(16) -0.0009(12) -0.0058(13) -0.0019(13)
N2 0.0277(18) 0.0174(16) 0.0224(17) -0.0025(13) -0.0058(14) 0.0001(13)
N3 0.0264(17) 0.0201(16) 0.0200(16) -0.0016(13) -0.0025(13) -0.0015(13)
N4 0.0303(18) 0.0177(16) 0.0223(17) -0.0012(13) -0.0071(14) 0.0000(13)
N5 0.0264(17) 0.0226(17) 0.0176(16) 0.0005(13) -0.0064(13) 0.0022(13)
N6 0.0284(17) 0.0182(16) 0.0216(16) -0.0004(13) -0.0062(14) -0.0024(13)
C1 0.033(2) 0.023(2) 0.028(2) -0.0043(17) -0.0118(17) -0.0042(17)
C2 0.024(2) 0.0207(19) 0.024(2) -0.0050(16) -0.0031(16) 0.0021(16)
C3 0.027(2) 0.0183(19) 0.028(2) -0.0036(16) -0.0007(17) 0.0036(16)
C4 0.029(2) 0.0196(19) 0.026(2) 0.0000(16) 0.0014(17) -0.0064(16)
C5 0.026(2) 0.0196(18) 0.0130(17) 0.0009(14) 0.0051(15) -0.0032(15)
C6 0.0236(19) 0.0202(19) 0.0158(18) -0.0027(15) 0.0024(15) -0.0026(15)
C7 0.021(2) 0.029(2) 0.023(2) -0.0042(16) -0.0046(16) -0.0037(16)
C8 0.037(2) 0.0181(19) 0.026(2) 0.0000(16) -0.0057(17) -0.0084(17)
C9 0.025(2) 0.0211(19) 0.0129(17) -0.0032(15) 0.0033(15) -0.0023(15)
C10 0.021(2) 0.034(2) 0.022(2) 0.0001(17) -0.0067(16) -0.0010(17)
C11 0.030(2) 0.022(2) 0.024(2) 0.0002(16) -0.0065(16) 0.0078(16)
C12 0.036(2) 0.023(2) 0.0194(19) 0.0000(16) -0.0090(17) 0.0002(17)
C13 0.034(2) 0.027(2) 0.020(2) -0.0019(16) -0.0092(17) -0.0019(18)
C14 0.035(2) 0.023(2) 0.030(2) -0.0036(17) -0.0011(19) -0.0069(18)
C15 0.024(2) 0.0210(19) 0.0237(19) -0.0044(16) -0.0062(16) -0.0043(16)

loop_
_atom_type_symbol
_atom_type_description
_atom_type_scat_dispersion_real
_atom_type_scat_dispersion_imag
_atom_type_scat_source
C C 0.0033 0.0016 'International Tables Vol C Tables 4.2.6.8 and 6.1.1.4'
H H 0.0000 0.0000 'International Tables Vol C Tables 4.2.6.8 and 6.1.1.4'
N N 0.0061 0.0033 'International Tables Vol C Tables 4.2.6.8 and 6.1.1.4'
O O 0.0106 0.0060 'International Tables Vol C Tables 4.2.6.8 and 6.1.1.4'
Mg Mg 0.0486 0.0363 'International Tables Vol C Tables 4.2.6.8 and 6.1.1.4'

loop_
_geom_angle_atom_site_label_1
_geom_angle_atom_site_label_2
_geom_angle_atom_site_label_3
_geom_angle
_geom_angle_site_symmetry_1
_geom_angle_site_symmetry_3
O1 Mg1 O2 174.88(13) . .
O1 Mg1 O4 89.28(11) . 2_665
O2 Mg1 O4 86.00(11) . 2_665
O1 Mg1 O3 86.54(12) . .
O2 Mg1 O3 97.03(12) . .
O4 Mg1 O3 156.92(12) 2_665 .
O1 Mg1 O4 80.70(10) . .
O2 Mg1 O4 96.56(11) . .
O4 Mg1 O4 80.87(11) 2_665 .
O3 Mg1 O4 76.06(11) . .
O7 Mg2 O6 80.08(13) . .
O7 Mg2 O9 89.65(13) . .
O6 Mg2 O9 156.23(15) . .
O7 Mg2 O8 105.73(12) . .
O6 Mg2 O8 103.44(12) . .
O9 Mg2 O8 99.96(12) . .
O7 Mg2 O11 84.61(12) . 2_546
O6 Mg2 O11 88.44(12) . 2_546
O9 Mg2 O11 69.16(12) . 2_546
O8 Mg2 O11 165.30(12) . 2_546
C15 O1 Mg1 137.3(3) 1_455 .
C2 O2 Mg1 155.0(3) 1_655 .
C1 O3 Mg1 116.4(3) . .
C2 O4 Mg1 129.2(3) . 2_665
C2 O4 Mg1 112.2(2) . .
Mg1 O4 Mg1 99.13(11) 2_665 .
C12 O6 Mg2 116.6(3) . .
C13 O7 Mg2 130.7(3) 1_655 .
C13 O8 Mg2 115.9(2) . .
C14 O9 Mg2 135.2(3) . .
C14 O10 H10 111(4) . .
C1 O12 H12 120(4) . .
C5 N1 C3 121.6(3) . .
C5 N1 C4 121.2(3) . .
C3 N1 C4 117.0(3) . .
C5 N2 C6 113.1(3) . .
C6 N3 C8 119.7(3) . .
C6 N3 C7 118.1(3) . .
C8 N3 C7 121.5(3) . .
C6 N4 C9 113.2(3) . .
C9 N5 C11 119.8(3) . .
C9 N5 C10 118.0(3) . .
C11 N5 C10 121.1(3) . .
C5 N6 C9 113.9(3) . .
O3 C1 O12 119.7(4) . .
O3 C1 C8 121.2(4) . 1_565
O12 C1 C8 119.1(3) . 1_565
O4 C2 O2 124.1(3) . 1_455
O4 C2 C3 123.2(3) . .
O2 C2 C3 112.8(3) 1_455 .
N1 C3 C2 113.5(3) . .
N1 C3 H3A 108.9 . .
C2 C3 H3A 108.9 . .
N1 C3 H3B 108.9 . .
C2 C3 H3B 108.9 . .
H3A C3 H3B 107.7 . .
N1 C4 C14 114.4(3) . 2_556
N1 C4 H4A 108.7 . .
C14 C4 H4A 108.7 2_556 .
N1 C4 H4B 108.7 . .
C14 C4 H4B 108.7 2_556 .
H4A C4 H4B 107.6 . .
N2 C5 N6 126.5(3) . .
N2 C5 N1 116.9(3) . .
N6 C5 N1 116.6(3) . .
N4 C6 N2 127.0(3) . .
N4 C6 N3 118.7(3) . .
N2 C6 N3 114.3(3) . .
N3 C7 C15 113.5(3) . 2_665
N3 C7 H7A 108.9 . .
C15 C7 H7A 108.9 2_665 .
N3 C7 H7B 108.9 . .
C15 C7 H7B 108.9 2_665 .
H7A C7 H7B 107.7 . .
N3 C8 C1 115.8(3) . 1_545
N3 C8 H8A 108.3 . .
C1 C8 H8A 108.3 1_545 .
N3 C8 H8B 108.3 . .
C1 C8 H8B 108.3 1_545 .
H8A C8 H8B 107.4 . .
N6 C9 N4 126.0(3) . .
N6 C9 N5 115.7(3) . .
N4 C9 N5 118.3(3) . .
N5 C10 C13 115.7(3) . 2_556
N5 C10 H10A 108.4 . .
C13 C10 H10A 108.4 2_556 .
N5 C10 H10B 108.4 . .
C13 C10 H10B 108.4 2_556 .
H10A C10 H10B 107.4 . .
N5 C11 C12 112.8(3) . .
N5 C11 H11A 109.0 . .
C12 C11 H11A 109.0 . .
N5 C11 H11B 109.0 . .
C12 C11 H11B 109.0 . .
H11A C11 H11B 107.8 . .
O5 C12 O6 123.7(4) . .
O5 C12 C11 119.5(3) . .
O6 C12 C11 116.7(4) . .
O7 C13 O8 120.2(4) 1_455 .
O7 C13 C10 121.0(4) 1_455 2_556
O8 C13 C10 118.8(3) . 2_556
O9 C14 O10 124.9(4) . .
O9 C14 C4 124.1(4) . 2_556
O10 C14 C4 111.0(4) . 2_556
O13 C15 O1 123.6(3) . 1_655
O13 C15 C7 119.7(3) . 2_665
O1 C15 C7 116.7(3) 1_655 2_665

loop_
_geom_bond_atom_site_label_1
_geom_bond_atom_site_label_2
_geom_bond_distance
_geom_bond_site_symmetry_2
Mg1 O1 2.342(3) .
Mg1 O2 2.383(3) .
Mg1 O4 2.441(3) 2_665
Mg1 O3 2.450(4) .
Mg1 O4 2.542(3) .
Mg2 O7 2.365(3) .
Mg2 O6 2.373(4) .
Mg2 O9 2.456(4) .
Mg2 O8 2.569(3) .
Mg2 O11 2.638(4) 2_546
O1 C15 1.258(5) 1_455
O2 C2 1.310(4) 1_655
O3 C1 1.204(5) .
O4 C2 1.214(4) .
O4 Mg1 2.441(3) 2_665
O5 C12 1.243(5) .
O6 C12 1.254(5) .
O7 C13 1.217(5) 1_655
O8 C13 1.319(5) .
O9 C14 1.205(5) .
O10 C14 1.302(5) .
O10 H10 1.05(7) .
O11 Mg2 2.638(4) 2_546
O12 C1 1.316(5) .
O12 H12 1.08(7) .
O13 C15 1.257(4) .
N1 C5 1.360(5) .
N1 C3 1.436(5) .
N1 C4 1.444(5) .
N2 C5 1.334(5) .
N2 C6 1.344(5) .
N3 C6 1.360(5) .
N3 C8 1.452(5) .
N3 C7 1.457(5) .
N4 C6 1.332(5) .
N4 C9 1.343(5) .
N5 C9 1.357(5) .
N5 C11 1.447(5) .
N5 C10 1.454(5) .
N6 C5 1.335(5) .
N6 C9 1.342(5) .
C1 C8 1.507(6) 1_565
C2 O2 1.310(4) 1_455
C2 C3 1.518(5) .
C3 H3A 0.9700 .
C3 H3B 0.9700 .
C4 C14 1.498(6) 2_556
C4 H4A 0.9700 .
C4 H4B 0.9700 .
C7 C15 1.515(5) 2_665
C7 H7A 0.9700 .
C7 H7B 0.9700 .
C8 C1 1.507(6) 1_545
C8 H8A 0.9700 .
C8 H8B 0.9700 .
C10 C13 1.504(6) 2_556
C10 H10A 0.9700 .
C10 H10B 0.9700 .
C11 C12 1.533(6) .
C11 H11A 0.9700 .
C11 H11B 0.9700 .
C13 O7 1.217(5) 1_455
C13 C10 1.504(6) 2_556
C14 C4 1.498(6) 2_556
C15 O1 1.258(5) 1_655
C15 C7 1.515(5) 2_665

loop_
_geom_torsion_atom_site_label_1
_geom_torsion_atom_site_label_2
_geom_torsion_atom_site_label_3
_geom_torsion_atom_site_label_4
_geom_torsion
_geom_torsion_site_symmetry_1
_geom_torsion_site_symmetry_4
O4 Mg1 O1 C15 -131.2(4) 2_665 1_455
O3 Mg1 O1 C15 71.5(4) . 1_455
O4 Mg1 O1 C15 147.9(4) . 1_455
O4 Mg1 O2 C2 -70.3(6) 2_665 1_655
O3 Mg1 O2 C2 86.8(6) . 1_655
O4 Mg1 O2 C2 10.1(6) . 1_655
O1 Mg1 O3 C1 -54.3(3) . .
O2 Mg1 O3 C1 129.4(3) . .
O4 Mg1 O3 C1 -134.2(3) 2_665 .
O4 Mg1 O3 C1 -135.5(3) . .
O1 Mg1 O4 C2 -48.5(3) . .
O2 Mg1 O4 C2 135.9(3) . .
O4 Mg1 O4 C2 -139.3(3) 2_665 .
O3 Mg1 O4 C2 40.2(3) . .
O1 Mg1 O4 Mg1 90.77(11) . 2_665
O2 Mg1 O4 Mg1 -84.86(12) . 2_665
O4 Mg1 O4 Mg1 0.0 2_665 2_665
O3 Mg1 O4 Mg1 179.49(13) . 2_665
O7 Mg2 O6 C12 -62.5(3) . .
O9 Mg2 O6 C12 -128.1(4) . .
O8 Mg2 O6 C12 41.5(3) . .
O11 Mg2 O6 C12 -147.3(3) 2_546 .
O6 Mg2 O7 C13 76.3(4) . 1_655
O9 Mg2 O7 C13 -125.2(4) . 1_655
O8 Mg2 O7 C13 -24.9(4) . 1_655
O11 Mg2 O7 C13 165.7(4) 2_546 1_655
O7 Mg2 O8 C13 -133.7(3) . .
O6 Mg2 O8 C13 143.0(3) . .
O9 Mg2 O8 C13 -41.3(3) . .
O11 Mg2 O8 C13 -0.2(6) 2_546 .
O7 Mg2 O9 C14 146.3(4) . .
O6 Mg2 O9 C14 -149.8(4) . .
O8 Mg2 O9 C14 40.4(4) . .
O11 Mg2 O9 C14 -129.3(4) 2_546 .
Mg1 O3 C1 O12 -26.7(5) . .
Mg1 O3 C1 C8 151.0(3) . 1_565
Mg1 O4 C2 O2 -76.6(5) 2_665 1_455
Mg1 O4 C2 O2 47.1(4) . 1_455
Mg1 O4 C2 C3 103.4(4) 2_665 .
Mg1 O4 C2 C3 -132.9(3) . .
C5 N1 C3 C2 -100.6(4) . .
C4 N1 C3 C2 73.7(4) . .
O4 C2 C3 N1 13.9(5) . .
O2 C2 C3 N1 -166.0(3) 1_455 .
C5 N1 C4 C14 -106.1(4) . 2_556
C3 N1 C4 C14 79.6(4) . 2_556
C6 N2 C5 N6 -2.6(5) . .
C6 N2 C5 N1 176.9(3) . .
C9 N6 C5 N2 -2.6(5) . .
C9 N6 C5 N1 177.9(3) . .
C3 N1 C5 N2 2.1(5) . .
C4 N1 C5 N2 -171.9(3) . .
C3 N1 C5 N6 -178.3(3) . .
C4 N1 C5 N6 7.7(5) . .
C9 N4 C6 N2 -3.2(5) . .
C9 N4 C6 N3 176.6(3) . .
C5 N2 C6 N4 5.8(5) . .
C5 N2 C6 N3 -173.9(3) . .
C8 N3 C6 N4 -8.2(5) . .
C7 N3 C6 N4 -178.6(3) . .
C8 N3 C6 N2 171.6(3) . .
C7 N3 C6 N2 1.2(5) . .
C6 N3 C7 C15 58.7(4) . 2_665
C8 N3 C7 C15 -111.6(4) . 2_665
C6 N3 C8 C1 -79.2(4) . 1_545
C7 N3 C8 C1 90.9(4) . 1_545
C5 N6 C9 N4 5.7(5) . .
C5 N6 C9 N5 -173.4(3) . .
C6 N4 C9 N6 -3.1(5) . .
C6 N4 C9 N5 176.0(3) . .
C11 N5 C9 N6 169.4(3) . .
C10 N5 C9 N6 1.0(5) . .
C11 N5 C9 N4 -9.8(5) . .
C10 N5 C9 N4 -178.2(3) . .
C9 N5 C10 C13 56.4(4) . 2_556
C11 N5 C10 C13 -111.8(4) . 2_556
C9 N5 C11 C12 -75.5(4) . .
C10 N5 C11 C12 92.6(4) . .
Mg2 O6 C12 O5 -22.5(5) . .
Mg2 O6 C12 C11 154.4(3) . .
N5 C11 C12 O5 -20.5(5) . .
N5 C11 C12 O6 162.4(3) . .
Mg2 O8 C13 O7 -25.2(5) . 1_455
Mg2 O8 C13 C10 156.8(3) . 2_556
Mg2 O9 C14 O10 84.0(6) . .
Mg2 O9 C14 C4 -95.2(5) . 2_556
